data_7038993
loop_
_publ_author_name
'Chang, Tsung-Yuan'
'Yan, Zhao-Nan'
'Wang, Chun-Chi'
'Li, Hsing-Chun'
'Lin, Hsiu-Mei'
'Wang, Chih-Min'

_publ_section_title
;
 New hybrid organic-zincophosphate frameworks:
 single-crystal-to-single-crystal structural transformation and remarkable
 thermal and chemical stabilities.
;
_journal_issue 17
_journal_name_full 'Dalton transactions (Cambridge, England : 2003)'
_journal_page_first 7231
_journal_page_last 7234
_journal_paper_doi 10.1039/c6dt00853d
_journal_volume 45
_journal_year 2016
_chemical_formula_sum 'C2 H5 N5 O4 P Zn1.5'
_chemical_formula_weight 292.14
_chemical_name_systematic
; 
 ? 
;
_space_group_IT_number 15
_symmetry_cell_setting monoclinic
_symmetry_space_group_name_Hall '-C 2yc'
_symmetry_space_group_name_H-M 'C 1 2/c 1'
_atom_sites_solution_hydrogens geom
_atom_sites_solution_primary direct
_atom_sites_solution_secondary difmap
_audit_creation_method SHELXL-97
_audit_update_record
;
2016-01-13 deposited with the CCDC.
2016-03-30 downloaded from the CCDC.
;
_cell_angle_alpha 90.00
_cell_angle_beta 113.958(6)
_cell_angle_gamma 90.00
_cell_formula_units_Z 8
_cell_length_a 18.9644(15)
_cell_length_b 5.2062(4)
_cell_length_c 16.2282(13)
_cell_measurement_reflns_used 1391
_cell_measurement_temperature 296(2)
_cell_measurement_theta_max 23.45
_cell_measurement_theta_min 2.75
_cell_volume 1464.2(2)
_computing_cell_refinement 'Bruker XSCANS'
_computing_data_collection 'Bruker XSCANS'
_computing_data_reduction 'Bruker SHELXTL'
_computing_molecular_graphics Diamond
_computing_publication_material 'Bruker SHELXTL'
_computing_structure_refinement 'Bruker SHELXTL'
_computing_structure_solution 'Bruker SHELXTL'
_diffrn_ambient_temperature 296(2)
_diffrn_measured_fraction_theta_full 0.999
_diffrn_measured_fraction_theta_max 0.999
_diffrn_measurement_device_type CCD
_diffrn_measurement_method 'omega scan'
_diffrn_radiation_monochromator graphite
_diffrn_radiation_source 'fine-focus sealed tube'
_diffrn_radiation_type MoK\a
_diffrn_radiation_wavelength 0.71073
_diffrn_reflns_av_R_equivalents 0.1234
_diffrn_reflns_av_sigmaI/netI 0.0704
_diffrn_reflns_limit_h_max 24
_diffrn_reflns_limit_h_min -24
_diffrn_reflns_limit_k_max 6
_diffrn_reflns_limit_k_min -5
_diffrn_reflns_limit_l_max 21
_diffrn_reflns_limit_l_min -20
_diffrn_reflns_number 12614
_diffrn_reflns_theta_full 27.54
_diffrn_reflns_theta_max 27.54
_diffrn_reflns_theta_min 2.35
_exptl_absorpt_coefficient_mu 5.165
_exptl_absorpt_correction_T_max 0.902
_exptl_absorpt_correction_T_min 0.883
_exptl_absorpt_correction_type empirical
_exptl_crystal_colour light-yellow
_exptl_crystal_density_diffrn 2.650
_exptl_crystal_density_meas ?
_exptl_crystal_density_method 'not measured'
_exptl_crystal_description needle
_exptl_crystal_F_000 1152
_exptl_crystal_size_max 0.2
_exptl_crystal_size_mid 0.02
_exptl_crystal_size_min 0.02
_refine_diff_density_max 1.352
_refine_diff_density_min -1.258
_refine_diff_density_rms 0.221
_refine_ls_extinction_method none
_refine_ls_goodness_of_fit_ref 1.111
_refine_ls_hydrogen_treatment mixed
_refine_ls_matrix_type full
_refine_ls_number_parameters 123
_refine_ls_number_reflns 1678
_refine_ls_number_restraints 0
_refine_ls_restrained_S_all 1.111
_refine_ls_R_factor_all 0.0904
_refine_ls_R_factor_gt 0.0559
_refine_ls_shift/su_max 0.000
_refine_ls_shift/su_mean 0.000
_refine_ls_structure_factor_coef Fsqd
_refine_ls_weighting_details 'calc w=1/[\s^2^(Fo^2^)+(0.0488P)^2^+26.9654P] where P=(Fo^2^+2Fc^2^)/3'
_refine_ls_weighting_scheme calc
_refine_ls_wR_factor_gt 0.1259
_refine_ls_wR_factor_ref 0.1405
_reflns_number_gt 1203
_reflns_number_total 1678
_reflns_threshold_expression >2sigma(I)
_cod_data_source_file c6dt00853d2.cif
_cod_data_source_block 1
_cod_depositor_comments
;
The following automatic conversions were performed:

'_exptl_crystal_density_meas' value 'not measured' was changed to '?'
- the value is perceived as not measured.

Automatic conversion script
Id: cif_fix_values 4268 2015-11-12 08:31:59Z antanas 

 Adding full bibliography for 7038992--7038994.cif.
;
_cod_original_sg_symbol_H-M C2/c
_cod_original_formula_sum 'C2 H5 N5 O4 P Zn1.50'
_cod_database_code 7038993

loop_
_symmetry_equiv_pos_as_xyz
'x, y, z'
'-x, y, -z+1/2'
'x+1/2, y+1/2, z'
'-x+1/2, y+1/2, -z+1/2'
'-x, -y, -z'
'x, -y, z-1/2'
'-x+1/2, -y+1/2, -z'
'x+1/2, -y+1/2, z-1/2'

loop_
_atom_site_label
_atom_site_type_symbol
_atom_site_fract_x
_atom_site_fract_y
_atom_site_fract_z
_atom_site_U_iso_or_equiv
_atom_site_adp_type
_atom_site_occupancy
_atom_site_symmetry_multiplicity
_atom_site_calc_flag
_atom_site_refinement_flags
Zn1 Zn 0.31852(5) 0.43632(17) 0.46742(6) 0.0158(3) Uani 1 1 d .
Zn2 Zn 0.5000 0.2194(3) 0.2500 0.0184(3) Uani 1 2 d S
P1 P 0.35316(11) -0.0663(4) 0.58408(13) 0.0137(4) Uani 1 1 d .
O1 O 0.3424(3) 0.0731(11) 0.4968(4) 0.0222(12) Uani 1 1 d .
O2 O 0.4302(3) 0.0165(10) 0.6604(4) 0.0193(12) Uani 1 1 d .
O3 O 0.3564(3) -0.3547(10) 0.5726(4) 0.0238(13) Uani 1 1 d .
O4 O 0.2887(3) 0.0086(11) 0.6131(4) 0.0222(13) Uani 1 1 d .
N1 N 0.3711(4) 0.5055(13) 0.3820(5) 0.0179(14) Uani 1 1 d .
N2 N 0.3959(4) 0.6336(13) 0.2680(5) 0.0217(15) Uani 1 1 d .
H1 H 0.3917 0.7286 0.2168 0.050 Uiso 1 1 d .
N3 N 0.4427(4) 0.4271(14) 0.3048(5) 0.0212(15) Uani 1 1 d .
N4 N 0.3005(4) 0.8623(15) 0.2963(5) 0.0294(18) Uani 1 1 d .
H2 H 0.2869 0.9534 0.2418 0.050 Uiso 1 1 d .
H3 H 0.2814 0.9074 0.3349 0.050 Uiso 1 1 d .
N5 N 0.4598(4) 0.1618(15) 0.4288(5) 0.0300(18) Uani 1 1 d .
H4 H 0.4815 0.0358 0.4024 0.050 Uiso 1 1 d .
H5 H 0.4489 0.0736 0.4757 0.050 Uiso 1 1 d .
C1 C 0.3532(5) 0.6776(16) 0.3136(5) 0.0195(17) Uani 1 1 d .
C2 C 0.4255(4) 0.3568(16) 0.3726(5) 0.0200(17) Uani 1 1 d .

loop_
_atom_site_aniso_label
_atom_site_aniso_U_11
_atom_site_aniso_U_22
_atom_site_aniso_U_33
_atom_site_aniso_U_23
_atom_site_aniso_U_13
_atom_site_aniso_U_12
Zn1 0.0188(5) 0.0129(5) 0.0192(5) 0.0003(4) 0.0112(4) 0.0010(4)
Zn2 0.0183(7) 0.0178(7) 0.0234(7) 0.000 0.0130(6) 0.000
P1 0.0145(9) 0.0120(10) 0.0158(9) -0.0012(8) 0.0074(7) 0.0000(8)
O1 0.032(3) 0.014(3) 0.022(3) 0.007(2) 0.012(2) 0.005(2)
O2 0.020(3) 0.014(3) 0.023(3) -0.001(2) 0.008(2) 0.000(2)
O3 0.039(3) 0.009(3) 0.024(3) -0.002(2) 0.013(3) 0.001(2)
O4 0.015(3) 0.035(4) 0.019(3) -0.002(2) 0.009(2) 0.003(2)
N1 0.018(3) 0.018(4) 0.023(4) 0.004(3) 0.014(3) 0.003(3)
N2 0.035(4) 0.013(4) 0.026(4) 0.008(3) 0.022(3) 0.007(3)
N3 0.023(3) 0.023(4) 0.024(4) 0.007(3) 0.017(3) 0.007(3)
N4 0.036(4) 0.023(4) 0.033(4) 0.008(3) 0.018(4) 0.014(3)
N5 0.039(4) 0.027(4) 0.035(4) 0.018(3) 0.026(4) 0.018(3)
C1 0.022(4) 0.016(4) 0.022(4) -0.002(3) 0.011(3) 0.003(3)
C2 0.019(4) 0.025(5) 0.019(4) 0.006(3) 0.011(3) 0.003(3)

loop_
_atom_type_symbol
_atom_type_description
_atom_type_scat_dispersion_real
_atom_type_scat_dispersion_imag
_atom_type_scat_source
C C 0.0033 0.0016 'International Tables Vol C Tables 4.2.6.8 and 6.1.1.4'
H H 0.0000 0.0000 'International Tables Vol C Tables 4.2.6.8 and 6.1.1.4'
N N 0.0061 0.0033 'International Tables Vol C Tables 4.2.6.8 and 6.1.1.4'
O O 0.0106 0.0060 'International Tables Vol C Tables 4.2.6.8 and 6.1.1.4'
P P 0.1023 0.0942 'International Tables Vol C Tables 4.2.6.8 and 6.1.1.4'
Zn Zn 0.2839 1.4301 'International Tables Vol C Tables 4.2.6.8 and 6.1.1.4'

loop_
_geom_angle_atom_site_label_1
_geom_angle_atom_site_label_2
_geom_angle_atom_site_label_3
_geom_angle
_geom_angle_site_symmetry_1
_geom_angle_site_symmetry_3
O3 Zn1 O4 115.5(2) 1_565 7_556
O3 Zn1 O1 111.6(2) 1_565 .
O4 Zn1 O1 112.5(3) 7_556 .
O3 Zn1 N1 113.4(3) 1_565 .
O4 Zn1 N1 100.6(2) 7_556 .
O1 Zn1 N1 102.0(2) . .
O2 Zn2 O2 102.0(3) 6 5_656
O2 Zn2 N3 110.4(3) 6 .
O2 Zn2 N3 109.8(3) 5_656 .
O2 Zn2 N3 109.8(3) 6 2_655
O2 Zn2 N3 110.4(3) 5_656 2_655
N3 Zn2 N3 113.9(4) . 2_655
O3 P1 O4 111.6(3) . .
O3 P1 O1 110.6(3) . .
O4 P1 O1 110.0(3) . .
O3 P1 O2 107.6(3) . .
O4 P1 O2 107.3(3) . .
O1 P1 O2 109.7(3) . .
P1 O1 Zn1 127.9(3) . .
P1 O2 Zn2 123.8(3) . 5_656
P1 O3 Zn1 131.1(4) . 1_545
P1 O4 Zn1 125.5(3) . 7_556
C2 N1 C1 103.5(6) . .
C2 N1 Zn1 125.7(5) . .
C1 N1 Zn1 130.0(5) . .
C1 N2 N3 109.2(6) . .
C1 N2 H1 123.5 . .
N3 N2 H1 127.3 . .
C2 N3 N2 104.3(6) . .
C2 N3 Zn2 126.1(6) . .
N2 N3 Zn2 127.6(5) . .
C1 N4 H2 117.2 . .
C1 N4 H3 122.5 . .
H2 N4 H3 120.1 . .
C2 N5 H4 112.9 . .
C2 N5 H5 133.2 . .
H4 N5 H5 106.8 . .
N2 C1 N4 125.9(8) . .
N2 C1 N1 109.7(7) . .
N4 C1 N1 124.4(7) . .
N3 C2 N5 124.1(7) . .
N3 C2 N1 113.3(7) . .
N5 C2 N1 122.6(7) . .

loop_
_geom_bond_atom_site_label_1
_geom_bond_atom_site_label_2
_geom_bond_distance
_geom_bond_site_symmetry_2
Zn1 O3 1.901(6) 1_565
Zn1 O4 1.941(5) 7_556
Zn1 O1 1.958(6) .
Zn1 N1 2.041(6) .
Zn2 O2 1.952(6) 6
Zn2 O2 1.952(6) 5_656
Zn2 N3 1.982(6) .
Zn2 N3 1.982(6) 2_655
P1 O3 1.518(6) .
P1 O4 1.528(5) .
P1 O1 1.529(6) .
P1 O2 1.545(6) .
O2 Zn2 1.952(6) 5_656
O3 Zn1 1.901(6) 1_545
O4 Zn1 1.941(5) 7_556
N1 C2 1.348(10) .
N1 C1 1.358(10) .
N2 C1 1.319(10) .
N2 N3 1.367(9) .
N2 H1 0.9423 .
N3 C2 1.318(10) .
N4 C1 1.332(10) .
N4 H2 0.9428 .
N4 H3 0.8736 .
N5 C2 1.343(10) .
N5 H4 0.9620 .
N5 H5 0.9806 .
